data_4330692
loop_
_publ_author_name
'Xiaofeng Zhang'
'Deguang Huang'
'Yu-Sheng Chen'
'R. H. Holm'

_publ_section_title
;
 Synthesis of Binucleating Macrocycles and Their Nickel(II) Hydroxo- and
 Cyano-Bridged Complexes with Divalent Ions: Anatomical Variation of
 Ligand Features
;
_journal_name_full 'Inorganic Chemistry'
_journal_page_first 11017
_journal_page_last 11029
_journal_paper_doi 10.1021/ic301506x
_journal_volume 51
_journal_year 2012
_chemical_formula_moiety 'C32 H41 Cl Cu N6 Ni O4, C3 H7 N O'
_chemical_formula_sum 'C35 H48 Cl Cu N7 Ni O5'
_chemical_formula_weight 804.50
_chemical_name_common '[Ni(OiBu)-OH-CuCl].DMF'
_chemical_name_systematic
; 
 ? 
;
_space_group_IT_number 14
_symmetry_cell_setting monoclinic
_symmetry_space_group_name_Hall '-P 2yn'
_symmetry_space_group_name_H-M 'P 1 21/n 1'
_atom_sites_solution_hydrogens geom
_atom_sites_solution_primary direct
_atom_sites_solution_secondary difmap
_audit_creation_method SHELXL-97
_cell_angle_alpha 90.00
_cell_angle_beta 102.2800(10)
_cell_angle_gamma 90.00
_cell_formula_units_Z 4
_cell_length_a 8.2255(5)
_cell_length_b 24.8410(16)
_cell_length_c 18.1320(12)
_cell_measurement_reflns_used 7791
_cell_measurement_temperature 100(2)
_cell_measurement_theta_max 25.39
_cell_measurement_theta_min 2.44
_cell_volume 3620.1(4)
_computing_cell_refinement 'Bruker SAINT'
_computing_data_collection 'Bruker APEX2'
_computing_data_reduction 'Bruker SAINT'
_computing_molecular_graphics 'Bruker SHELXTL'
_computing_publication_material 'Bruker SHELXTL'
_computing_structure_refinement 'SHELXL-97 (Sheldrick, 1997)'
_computing_structure_solution 'SHELXS-97 (Sheldrick, 1990)'
_diffrn_ambient_temperature 100(2)
_diffrn_measured_fraction_theta_full 0.999
_diffrn_measured_fraction_theta_max 0.999
_diffrn_measurement_device_type 'Bruker APEX-II CCD'
_diffrn_measurement_method '\f and \w scans'
_diffrn_radiation_monochromator graphite
_diffrn_radiation_source 'fine-focus sealed tube'
_diffrn_radiation_type MoK\a
_diffrn_radiation_wavelength 0.71073
_diffrn_reflns_av_R_equivalents 0.0432
_diffrn_reflns_av_sigmaI/netI 0.0350
_diffrn_reflns_limit_h_max 10
_diffrn_reflns_limit_h_min -10
_diffrn_reflns_limit_k_max 31
_diffrn_reflns_limit_k_min -31
_diffrn_reflns_limit_l_max 22
_diffrn_reflns_limit_l_min -22
_diffrn_reflns_number 34492
_diffrn_reflns_theta_full 26.38
_diffrn_reflns_theta_max 26.38
_diffrn_reflns_theta_min 1.64
_diffrn_standards_number 0
_exptl_absorpt_coefficient_mu 1.233
_exptl_absorpt_correction_T_max 0.6721
_exptl_absorpt_correction_T_min 0.6254
_exptl_absorpt_correction_type multi-scan
_exptl_absorpt_process_details SADABS
_exptl_crystal_colour red
_exptl_crystal_density_diffrn 1.476
_exptl_crystal_density_meas ?
_exptl_crystal_description block
_exptl_crystal_F_000 1684
_exptl_crystal_size_max 0.42
_exptl_crystal_size_mid 0.40
_exptl_crystal_size_min 0.35
_refine_diff_density_max 2.727
_refine_diff_density_min -1.385
_refine_diff_density_rms 0.086
_refine_ls_extinction_method none
_refine_ls_goodness_of_fit_ref 1.046
_refine_ls_hydrogen_treatment mixed
_refine_ls_matrix_type full
_refine_ls_number_parameters 483
_refine_ls_number_reflns 7410
_refine_ls_number_restraints 155
_refine_ls_restrained_S_all 1.055
_refine_ls_R_factor_all 0.0573
_refine_ls_R_factor_gt 0.0453
_refine_ls_shift/su_max 0.001
_refine_ls_shift/su_mean 0.000
_refine_ls_structure_factor_coef Fsqd
_refine_ls_weighting_details 'calc w=1/[\s^2^(Fo^2^)+(0.0498P)^2^+7.3400P] where P=(Fo^2^+2Fc^2^)/3'
_refine_ls_weighting_scheme calc
_refine_ls_wR_factor_gt 0.1091
_refine_ls_wR_factor_ref 0.1166
_reflns_number_gt 6061
_reflns_number_total 7410
_reflns_threshold_expression >2sigma(I)
_cod_data_source_file ic301506x_si_002_10.cif
_cod_data_source_block compound18
_cod_depositor_comments
;
The following automatic conversions were performed:

'_exptl_crystal_density_meas' value 'none' was changed to '?' - the
value is perceived as not measured.

Automatic conversion script
Id: cif_fix_values 3008 2015-01-20 13:52:24Z robertas 
;
_cod_database_code 4330692

loop_
_symmetry_equiv_pos_as_xyz
'x, y, z'
'-x+1/2, y+1/2, -z+1/2'
'-x, -y, -z'
'x-1/2, -y-1/2, z-1/2'

loop_
_atom_site_label
_atom_site_type_symbol
_atom_site_fract_x
_atom_site_fract_y
_atom_site_fract_z
_atom_site_U_iso_or_equiv
_atom_site_adp_type
_atom_site_occupancy
_atom_site_symmetry_multiplicity
_atom_site_calc_flag
_atom_site_refinement_flags
_atom_site_disorder_assembly
_atom_site_disorder_group
Cu1 Cu 0.47291(5) 0.231134(16) 0.77939(2) 0.02378(12) Uani 1 1 d . . .
Ni1 Ni 0.73549(4) 0.353329(15) 0.80719(2) 0.01673(11) Uani 1 1 d . . .
Cl1 Cl 0.70991(9) 0.19208(3) 0.83905(5) 0.02755(19) Uani 1 1 d . . .
O1 O 0.9121(3) 0.39110(10) 0.62463(13) 0.0302(5) Uani 1 1 d . . .
O2 O 0.9069(3) 0.42371(9) 1.00754(12) 0.0243(5) Uani 1 1 d . . .
O3 O 0.5435(3) 0.30922(9) 0.79418(12) 0.0221(5) Uani 1 1 d D . .
H3 H 0.469(3) 0.3317(11) 0.787(2) 0.027 Uiso 1 1 d D . .
O4 O 1.3104(3) 0.50037(9) 0.84371(13) 0.0253(5) Uani 1 1 d . . .
N1 N 0.7625(3) 0.35041(11) 0.70532(15) 0.0212(6) Uani 1 1 d . . .
N2 N 0.9117(3) 0.39931(10) 0.81739(14) 0.0175(5) Uani 1 1 d . . .
N3 N 0.7523(3) 0.37128(10) 0.91108(14) 0.0187(5) Uani 1 1 d . . .
N4 N 0.3254(3) 0.20787(12) 0.89520(16) 0.0266(6) Uani 1 1 d . . .
N5 N 0.2328(3) 0.25492(12) 0.74266(15) 0.0250(6) Uani 1 1 d . . .
N6 N 0.4155(3) 0.16969(11) 0.69597(16) 0.0235(6) Uani 1 1 d . . .
C1 C 0.8772(4) 0.38383(13) 0.68692(18) 0.0235(7) Uani 1 1 d . . .
C2 C 0.9704(4) 0.41185(12) 0.75669(18) 0.0199(6) Uani 1 1 d . . .
C3 C 1.1041(4) 0.44639(13) 0.76074(18) 0.0220(6) Uani 1 1 d . . .
H3A H 1.1458 0.4550 0.7172 0.026 Uiso 1 1 calc R . .
C4 C 1.1758(4) 0.46824(12) 0.83140(19) 0.0213(6) Uani 1 1 d . . .
C5 C 1.1055(4) 0.45736(12) 0.89408(18) 0.0202(6) Uani 1 1 d . . .
H5A H 1.1479 0.4739 0.9415 0.024 Uiso 1 1 calc R . .
C6 C 0.9733(4) 0.42202(12) 0.88490(17) 0.0176(6) Uani 1 1 d . . .
C7 C 0.8745(4) 0.40588(12) 0.94256(17) 0.0176(6) Uani 1 1 d . . .
C8 C 0.6285(4) 0.35595(13) 0.95085(17) 0.0194(6) Uani 1 1 d . . .
C9 C 0.5344(4) 0.39340(14) 0.98167(18) 0.0243(7) Uani 1 1 d . . .
H9A H 0.5621 0.4306 0.9828 0.029 Uiso 1 1 calc R . .
C10 C 0.4004(4) 0.37578(15) 1.01047(19) 0.0279(7) Uani 1 1 d . . .
H10A H 0.3370 0.4011 1.0318 0.033 Uiso 1 1 calc R . .
C11 C 0.3578(4) 0.32169(15) 1.00858(18) 0.0280(8) Uani 1 1 d . . .
H11A H 0.2643 0.3103 1.0276 0.034 Uiso 1 1 calc R . .
C12 C 0.4518(4) 0.28399(14) 0.97891(17) 0.0236(7) Uani 1 1 d . . .
C13 C 0.5884(4) 0.30160(13) 0.95186(17) 0.0190(6) Uani 1 1 d . . .
H13A H 0.6560 0.2759 0.9336 0.023 Uiso 1 1 calc R . .
C14 C 0.4088(4) 0.22508(14) 0.97283(19) 0.0291(8) Uani 1 1 d . . .
H14A H 0.5120 0.2039 0.9891 0.035 Uiso 1 1 calc R . .
H14B H 0.3347 0.2168 1.0078 0.035 Uiso 1 1 calc R . .
C15 C 0.3051(5) 0.14912(15) 0.9000(2) 0.0377(9) Uani 1 1 d . . .
H15A H 0.2499 0.1351 0.8505 0.057 Uiso 1 1 calc R . .
H15B H 0.2373 0.1410 0.9370 0.057 Uiso 1 1 calc R . .
H15C H 0.4146 0.1322 0.9158 0.057 Uiso 1 1 calc R . .
C16 C 0.1613(4) 0.23445(16) 0.86885(19) 0.0309(8) Uani 1 1 d . . .
H16A H 0.1297 0.2530 0.9121 0.037 Uiso 1 1 calc R . .
H16B H 0.0763 0.2066 0.8506 0.037 Uiso 1 1 calc R . .
C17 C 0.1608(4) 0.27450(15) 0.80696(19) 0.0292(8) Uani 1 1 d . . .
H17A H 0.0446 0.2859 0.7867 0.035 Uiso 1 1 calc R . .
H17B H 0.2240 0.3067 0.8290 0.035 Uiso 1 1 calc R . .
C18 C 0.2191(4) 0.29937(16) 0.68685(19) 0.0318(8) Uani 1 1 d . . .
H18A H 0.2804 0.2898 0.6479 0.048 Uiso 1 1 calc R . .
H18B H 0.2660 0.3324 0.7125 0.048 Uiso 1 1 calc R . .
H18C H 0.1017 0.3053 0.6633 0.048 Uiso 1 1 calc R . .
C19 C 0.1438(4) 0.20657(16) 0.7058(2) 0.0310(8) Uani 1 1 d . . .
H19A H 0.0318 0.2169 0.6773 0.037 Uiso 1 1 calc R . .
H19B H 0.1304 0.1799 0.7446 0.037 Uiso 1 1 calc R . .
C20 C 0.2438(4) 0.18194(15) 0.65237(19) 0.0282(7) Uani 1 1 d . . .
H20A H 0.1894 0.1485 0.6298 0.034 Uiso 1 1 calc R . .
H20B H 0.2492 0.2075 0.6110 0.034 Uiso 1 1 calc R . .
C21 C 0.4201(5) 0.11447(14) 0.7272(2) 0.0341(8) Uani 1 1 d . . .
H21A H 0.3923 0.0885 0.6857 0.051 Uiso 1 1 calc R . .
H21B H 0.3393 0.1115 0.7596 0.051 Uiso 1 1 calc R . .
H21C H 0.5319 0.1069 0.7569 0.051 Uiso 1 1 calc R . .
C22 C 0.5363(4) 0.17113(14) 0.6440(2) 0.0271(7) Uani 1 1 d . . .
H22A H 0.6453 0.1570 0.6710 0.032 Uiso 1 1 calc R . .
H22B H 0.4949 0.1476 0.5999 0.032 Uiso 1 1 calc R . .
C23 C 0.5583(4) 0.22731(13) 0.61724(18) 0.0230(7) Uani 1 1 d . . .
C24 C 0.4753(4) 0.24625(15) 0.54725(18) 0.0272(8) Uani 1 1 d . . .
H24A H 0.4104 0.2223 0.5120 0.033 Uiso 1 1 calc R . .
C25 C 0.4867(4) 0.29999(16) 0.52867(18) 0.0288(8) Uani 1 1 d . . .
H25A H 0.4291 0.3126 0.4807 0.035 Uiso 1 1 calc R . .
C26 C 0.5812(4) 0.33567(15) 0.57912(18) 0.0260(7) Uani 1 1 d . . .
H26A H 0.5867 0.3726 0.5662 0.031 Uiso 1 1 calc R . .
C27 C 0.6682(4) 0.31690(14) 0.64907(17) 0.0222(7) Uani 1 1 d . . .
C28 C 0.6584(4) 0.26258(13) 0.66666(18) 0.0196(6) Uani 1 1 d . . .
H28A H 0.7212 0.2494 0.7133 0.024 Uiso 1 1 calc R . .
C29 C 1.3873(4) 0.50887(14) 0.7799(2) 0.0288(8) Uani 1 1 d . . .
H29A H 1.3063 0.5256 0.7379 0.035 Uiso 1 1 calc R . .
H29B H 1.4224 0.4739 0.7622 0.035 Uiso 1 1 calc R . .
C30 C 1.5375(4) 0.54541(14) 0.8034(2) 0.0308(8) Uani 1 1 d . . .
H30A H 1.5013 0.5795 0.8245 0.037 Uiso 1 1 calc R . .
C31 C 1.6702(5) 0.51912(15) 0.8629(3) 0.0432(10) Uani 1 1 d . . .
H31A H 1.6252 0.5113 0.9076 0.065 Uiso 1 1 calc R . .
H31B H 1.7656 0.5435 0.8767 0.065 Uiso 1 1 calc R . .
H31C H 1.7060 0.4855 0.8430 0.065 Uiso 1 1 calc R . .
C32 C 1.6007(6) 0.5588(2) 0.7325(3) 0.0536(12) Uani 1 1 d . . .
H32A H 1.5113 0.5756 0.6953 0.080 Uiso 1 1 calc R . .
H32B H 1.6368 0.5257 0.7113 0.080 Uiso 1 1 calc R . .
H32C H 1.6949 0.5837 0.7452 0.080 Uiso 1 1 calc R . .
O5 O 0.6952(6) -0.01709(15) 0.1054(2) 0.0762(9) Uani 0.609(4) 1 d PU A 1
N7 N 0.7247(6) 0.02850(14) 0.0017(2) 0.0537(7) Uani 0.609(4) 1 d PU A 1
C33 C 0.6892(12) -0.0173(3) 0.0343(4) 0.0585(11) Uani 0.609(4) 1 d PU A 1
H33A H 0.6604 -0.0491 0.0054 0.070 Uiso 0.609(4) 1 calc PR A 1
C34 C 0.7212(11) 0.0781(3) 0.0422(4) 0.0508(12) Uani 0.609(4) 1 d PU A 1
H34A H 0.7365 0.0705 0.0962 0.076 Uiso 0.609(4) 1 calc PR A 1
H34B H 0.6138 0.0960 0.0243 0.076 Uiso 0.609(4) 1 calc PR A 1
H34C H 0.8109 0.1017 0.0336 0.076 Uiso 0.609(4) 1 calc PR A 1
C35 C 0.7042(12) 0.0302(3) -0.0795(4) 0.0567(13) Uani 0.609(4) 1 d PU A 1
H35A H 0.7088 -0.0065 -0.0989 0.085 Uiso 0.609(4) 1 calc PR A 1
H35B H 0.7935 0.0518 -0.0928 0.085 Uiso 0.609(4) 1 calc PR A 1
H35C H 0.5963 0.0464 -0.1020 0.085 Uiso 0.609(4) 1 calc PR A 1
O5' O 0.6952(6) -0.01709(15) 0.1054(2) 0.0762(9) Uani 0.391(4) 1 d PU A 2
N7' N 0.7247(6) 0.02850(14) 0.0017(2) 0.0537(7) Uani 0.391(4) 1 d PU A 2
C33' C 0.7151(19) 0.0316(5) 0.0693(7) 0.0609(12) Uani 0.391(4) 1 d PU A 2
H33B H 0.7209 0.0651 0.0949 0.073 Uiso 0.391(4) 1 calc PR A 2
C34' C 0.8205(17) -0.0205(4) -0.0205(6) 0.0531(15) Uani 0.391(4) 1 d PU A 2
H34D H 0.8147 -0.0504 0.0140 0.080 Uiso 0.391(4) 1 calc PR A 2
H34E H 0.9371 -0.0106 -0.0174 0.080 Uiso 0.391(4) 1 calc PR A 2
H34F H 0.7703 -0.0314 -0.0723 0.080 Uiso 0.391(4) 1 calc PR A 2
C35' C 0.7363(18) 0.0745(4) -0.0488(6) 0.0532(14) Uani 0.391(4) 1 d PU A 2
H35D H 0.6786 0.1056 -0.0333 0.080 Uiso 0.391(4) 1 calc PR A 2
H35E H 0.6845 0.0647 -0.1009 0.080 Uiso 0.391(4) 1 calc PR A 2
H35F H 0.8536 0.0835 -0.0456 0.080 Uiso 0.391(4) 1 calc PR A 2

loop_
_atom_site_aniso_label
_atom_site_aniso_U_11
_atom_site_aniso_U_22
_atom_site_aniso_U_33
_atom_site_aniso_U_23
_atom_site_aniso_U_13
_atom_site_aniso_U_12
Cu1 0.01738(19) 0.0272(2) 0.0234(2) -0.00675(16) -0.00327(15) 0.00379(15)
Ni1 0.01507(19) 0.0226(2) 0.0132(2) -0.00190(15) 0.00441(15) -0.00167(15)
Cl1 0.0210(4) 0.0295(4) 0.0276(4) -0.0032(3) -0.0050(3) 0.0051(3)
O1 0.0357(13) 0.0392(14) 0.0194(12) -0.0024(10) 0.0139(10) -0.0053(11)
O2 0.0308(12) 0.0269(12) 0.0151(11) -0.0005(9) 0.0049(9) -0.0047(10)
O3 0.0226(11) 0.0251(12) 0.0193(11) -0.0055(9) 0.0058(9) -0.0094(9)
O4 0.0223(11) 0.0233(11) 0.0325(13) -0.0004(10) 0.0106(10) -0.0060(9)
N1 0.0216(13) 0.0256(14) 0.0172(13) -0.0033(11) 0.0061(11) -0.0016(11)
N2 0.0183(12) 0.0185(12) 0.0163(13) 0.0007(10) 0.0051(10) 0.0006(10)
N3 0.0184(12) 0.0232(13) 0.0157(13) 0.0001(10) 0.0061(10) -0.0019(10)
N4 0.0199(13) 0.0362(16) 0.0226(15) -0.0001(12) 0.0023(11) -0.0079(12)
N5 0.0169(12) 0.0382(16) 0.0202(14) -0.0032(12) 0.0044(11) 0.0044(11)
N6 0.0181(12) 0.0268(14) 0.0247(15) -0.0075(12) 0.0025(11) -0.0025(11)
C1 0.0254(16) 0.0259(17) 0.0206(17) 0.0004(13) 0.0078(13) 0.0028(13)
C2 0.0224(15) 0.0194(15) 0.0197(16) 0.0007(12) 0.0081(13) 0.0029(12)
C3 0.0247(15) 0.0230(16) 0.0215(16) 0.0009(13) 0.0118(13) 0.0003(13)
C4 0.0177(14) 0.0174(15) 0.0293(18) 0.0019(13) 0.0065(13) 0.0022(12)
C5 0.0196(14) 0.0198(15) 0.0200(16) 0.0003(12) 0.0013(12) -0.0004(12)
C6 0.0194(14) 0.0167(14) 0.0172(15) 0.0004(12) 0.0045(12) 0.0036(11)
C7 0.0196(14) 0.0168(14) 0.0163(15) 0.0018(12) 0.0033(12) 0.0017(11)
C8 0.0189(14) 0.0271(16) 0.0117(14) 0.0016(12) 0.0020(12) 0.0013(12)
C9 0.0277(16) 0.0276(17) 0.0192(16) 0.0037(13) 0.0084(13) 0.0037(13)
C10 0.0262(17) 0.040(2) 0.0193(17) 0.0015(14) 0.0084(14) 0.0079(15)
C11 0.0213(15) 0.047(2) 0.0167(16) 0.0053(15) 0.0071(13) -0.0040(15)
C12 0.0205(15) 0.0349(18) 0.0128(15) 0.0048(13) -0.0023(12) -0.0061(13)
C13 0.0154(13) 0.0271(16) 0.0127(15) 0.0012(12) -0.0011(11) 0.0008(12)
C14 0.0261(17) 0.037(2) 0.0218(18) 0.0059(14) -0.0001(14) -0.0118(14)
C15 0.042(2) 0.039(2) 0.032(2) -0.0008(16) 0.0080(17) -0.0150(17)
C16 0.0163(15) 0.054(2) 0.0215(17) -0.0069(16) 0.0026(13) -0.0050(15)
C17 0.0191(15) 0.044(2) 0.0239(18) -0.0052(15) 0.0036(13) 0.0024(14)
C18 0.0262(17) 0.046(2) 0.0219(18) 0.0017(15) 0.0025(14) 0.0119(15)
C19 0.0159(15) 0.051(2) 0.0259(18) -0.0001(16) 0.0030(13) -0.0026(15)
C20 0.0170(15) 0.042(2) 0.0237(18) -0.0089(15) 0.0009(13) -0.0067(14)
C21 0.0345(19) 0.0274(19) 0.041(2) -0.0081(16) 0.0102(17) -0.0062(15)
C22 0.0198(15) 0.0313(18) 0.0298(19) -0.0137(15) 0.0047(14) -0.0011(13)
C23 0.0134(14) 0.0348(18) 0.0223(17) -0.0099(14) 0.0072(12) 0.0011(12)
C24 0.0151(14) 0.048(2) 0.0194(17) -0.0133(15) 0.0052(13) -0.0011(14)
C25 0.0222(16) 0.051(2) 0.0135(16) -0.0052(15) 0.0043(13) 0.0037(15)
C26 0.0258(16) 0.0345(18) 0.0189(16) 0.0001(14) 0.0078(13) 0.0029(14)
C27 0.0172(14) 0.0336(18) 0.0168(16) -0.0049(13) 0.0057(12) -0.0002(13)
C28 0.0130(13) 0.0292(17) 0.0172(15) -0.0053(13) 0.0046(12) 0.0016(12)
C29 0.0281(17) 0.0254(17) 0.037(2) 0.0012(15) 0.0149(15) -0.0033(14)
C30 0.0288(17) 0.0212(17) 0.046(2) -0.0020(15) 0.0162(16) -0.0018(14)
C31 0.0294(19) 0.0260(19) 0.072(3) -0.0064(19) 0.005(2) 0.0032(15)
C32 0.049(3) 0.057(3) 0.061(3) -0.004(2) 0.026(2) -0.025(2)
O5 0.120(2) 0.0664(18) 0.0417(15) 0.0135(14) 0.0150(16) 0.0190(17)
N7 0.0940(19) 0.0349(14) 0.0348(14) -0.0044(11) 0.0195(14) 0.0070(14)
C33 0.100(3) 0.0398(19) 0.0355(19) 0.0012(18) 0.014(2) 0.010(2)
C34 0.084(3) 0.035(2) 0.038(2) -0.0051(19) 0.024(2) 0.004(2)
C35 0.095(3) 0.042(3) 0.039(2) -0.003(2) 0.028(3) 0.003(3)
O5' 0.120(2) 0.0664(18) 0.0417(15) 0.0135(14) 0.0150(16) 0.0190(17)
N7' 0.0940(19) 0.0349(14) 0.0348(14) -0.0044(11) 0.0195(14) 0.0070(14)
C33' 0.101(3) 0.047(2) 0.036(2) -0.0007(19) 0.019(2) 0.015(2)
C34' 0.092(3) 0.034(3) 0.037(3) -0.003(2) 0.021(3) 0.006(3)
C35' 0.089(3) 0.036(2) 0.038(3) -0.003(2) 0.021(3) 0.007(3)

loop_
_atom_type_symbol
_atom_type_description
_atom_type_scat_dispersion_real
_atom_type_scat_dispersion_imag
_atom_type_scat_source
C C 0.0033 0.0016 'International Tables Vol C Tables 4.2.6.8 and 6.1.1.4'
H H 0.0000 0.0000 'International Tables Vol C Tables 4.2.6.8 and 6.1.1.4'
N N 0.0061 0.0033 'International Tables Vol C Tables 4.2.6.8 and 6.1.1.4'
O O 0.0106 0.0060 'International Tables Vol C Tables 4.2.6.8 and 6.1.1.4'
Cl Cl 0.1484 0.1585 'International Tables Vol C Tables 4.2.6.8 and 6.1.1.4'
Ni Ni 0.3393 1.1124 'International Tables Vol C Tables 4.2.6.8 and 6.1.1.4'
Cu Cu 0.3201 1.2651 'International Tables Vol C Tables 4.2.6.8 and 6.1.1.4'

loop_
_geom_angle_atom_site_label_1
_geom_angle_atom_site_label_2
_geom_angle_atom_site_label_3
_geom_angle
O3 Cu1 N5 89.78(11)
O3 Cu1 N6 142.56(10)
N5 Cu1 N6 85.56(11)
O3 Cu1 Cl1 98.93(7)
N5 Cu1 Cl1 165.77(9)
N6 Cu1 Cl1 94.09(8)
N2 Ni1 O3 176.40(11)
N2 Ni1 N1 82.42(11)
O3 Ni1 N1 97.07(10)
N2 Ni1 N3 82.23(11)
O3 Ni1 N3 98.11(10)
N1 Ni1 N3 164.51(11)
Ni1 O3 Cu1 141.06(13)
Ni1 O3 H3 102(3)
Cu1 O3 H3 117(3)
C4 O4 C29 116.0(3)
C1 N1 C27 119.3(3)
C1 N1 Ni1 116.6(2)
C27 N1 Ni1 124.2(2)
C2 N2 C6 121.5(3)
C2 N2 Ni1 118.9(2)
C6 N2 Ni1 119.5(2)
C7 N3 C8 120.3(3)
C7 N3 Ni1 117.1(2)
C8 N3 Ni1 121.9(2)
C15 N4 C16 110.6(3)
C15 N4 C14 105.3(3)
C16 N4 C14 112.3(3)
C18 N5 C19 109.6(3)
C18 N5 C17 107.7(3)
C19 N5 C17 111.9(3)
C18 N5 Cu1 111.5(2)
C19 N5 Cu1 105.3(2)
C17 N5 Cu1 110.9(2)
C21 N6 C20 109.6(3)
C21 N6 C22 107.1(3)
C20 N6 C22 109.8(3)
C21 N6 Cu1 114.1(2)
C20 N6 Cu1 105.74(19)
C22 N6 Cu1 110.53(19)
O1 C1 N1 128.7(3)
O1 C1 C2 121.7(3)
N1 C1 C2 109.5(3)
N2 C2 C3 121.7(3)
N2 C2 C1 112.2(3)
C3 C2 C1 126.1(3)
C2 C3 C4 117.6(3)
C2 C3 H3A 121.2
C4 C3 H3A 121.2
O4 C4 C3 123.6(3)
O4 C4 C5 116.5(3)
C3 C4 C5 120.0(3)
C6 C5 C4 118.3(3)
C6 C5 H5A 120.9
C4 C5 H5A 120.9
N2 C6 C5 120.8(3)
N2 C6 C7 111.4(3)
C5 C6 C7 127.8(3)
O2 C7 N3 128.4(3)
O2 C7 C6 121.8(3)
N3 C7 C6 109.8(2)
C13 C8 C9 119.1(3)
C13 C8 N3 117.7(3)
C9 C8 N3 122.8(3)
C10 C9 C8 119.5(3)
C10 C9 H9A 120.3
C8 C9 H9A 120.3
C9 C10 C11 120.9(3)
C9 C10 H10A 119.6
C11 C10 H10A 119.6
C10 C11 C12 120.2(3)
C10 C11 H11A 119.9
C12 C11 H11A 119.9
C13 C12 C11 118.8(3)
C13 C12 C14 118.4(3)
C11 C12 C14 122.7(3)
C12 C13 C8 121.5(3)
C12 C13 H13A 119.3
C8 C13 H13A 119.3
N4 C14 C12 113.7(3)
N4 C14 H14A 108.8
C12 C14 H14A 108.8
N4 C14 H14B 108.8
C12 C14 H14B 108.8
H14A C14 H14B 107.7
N4 C15 H15A 109.5
N4 C15 H15B 109.5
H15A C15 H15B 109.5
N4 C15 H15C 109.5
H15A C15 H15C 109.5
H15B C15 H15C 109.5
N4 C16 C17 113.1(3)
N4 C16 H16A 109.0
C17 C16 H16A 109.0
N4 C16 H16B 109.0
C17 C16 H16B 109.0
H16A C16 H16B 107.8
N5 C17 C16 115.4(3)
N5 C17 H17A 108.4
C16 C17 H17A 108.4
N5 C17 H17B 108.4
C16 C17 H17B 108.4
H17A C17 H17B 107.5
N5 C18 H18A 109.5
N5 C18 H18B 109.5
H18A C18 H18B 109.5
N5 C18 H18C 109.5
H18A C18 H18C 109.5
H18B C18 H18C 109.5
N5 C19 C20 109.2(3)
N5 C19 H19A 109.8
C20 C19 H19A 109.8
N5 C19 H19B 109.8
C20 C19 H19B 109.8
H19A C19 H19B 108.3
N6 C20 C19 108.8(3)
N6 C20 H20A 109.9
C19 C20 H20A 109.9
N6 C20 H20B 109.9
C19 C20 H20B 109.9
H20A C20 H20B 108.3
N6 C21 H21A 109.5
N6 C21 H21B 109.5
H21A C21 H21B 109.5
N6 C21 H21C 109.5
H21A C21 H21C 109.5
H21B C21 H21C 109.5
C23 C22 N6 111.4(3)
C23 C22 H22A 109.3
N6 C22 H22A 109.3
C23 C22 H22B 109.3
N6 C22 H22B 109.3
H22A C22 H22B 108.0
C24 C23 C28 118.9(3)
C24 C23 C22 122.7(3)
C28 C23 C22 118.2(3)
C25 C24 C23 120.2(3)
C25 C24 H24A 119.9
C23 C24 H24A 119.9
C24 C25 C26 120.9(3)
C24 C25 H25A 119.6
C26 C25 H25A 119.6
C25 C26 C27 119.5(3)
C25 C26 H26A 120.2
C27 C26 H26A 120.2
C28 C27 C26 119.2(3)
C28 C27 N1 117.1(3)
C26 C27 N1 123.7(3)
C23 C28 C27 121.2(3)
C23 C28 H28A 119.4
C27 C28 H28A 119.4
O4 C29 C30 109.3(3)
O4 C29 H29A 109.8
C30 C29 H29A 109.8
O4 C29 H29B 109.8
C30 C29 H29B 109.8
H29A C29 H29B 108.3
C31 C30 C29 111.3(3)
C31 C30 C32 111.9(3)
C29 C30 C32 107.3(3)
C31 C30 H30A 108.8
C29 C30 H30A 108.8
C32 C30 H30A 108.8
C30 C31 H31A 109.5
C30 C31 H31B 109.5
H31A C31 H31B 109.5
C30 C31 H31C 109.5
H31A C31 H31C 109.5
H31B C31 H31C 109.5
C30 C32 H32A 109.5
C30 C32 H32B 109.5
H32A C32 H32B 109.5
C30 C32 H32C 109.5
H32A C32 H32C 109.5
H32B C32 H32C 109.5
C33 N7 C34 118.1(5)
C33 N7 C35 118.9(5)
C34 N7 C35 119.0(5)
O5 C33 N7 118.3(6)
O5 C33 H33A 120.8
N7 C33 H33A 120.8
N7 C34 H34A 109.5
N7 C34 H34B 109.5
H34A C34 H34B 109.5
N7 C34 H34C 109.5
H34A C34 H34C 109.5
H34B C34 H34C 109.5
N7 C35 H35A 109.5
N7 C35 H35B 109.5
H35A C35 H35B 109.5
N7 C35 H35C 109.5
H35A C35 H35C 109.5
H35B C35 H35C 109.5
H34D C34' H34E 109.5
H34D C34' H34F 109.5
H34E C34' H34F 109.5
H35D C35' H35E 109.5
H35D C35' H35F 109.5
H35E C35' H35F 109.5

loop_
_geom_bond_atom_site_label_1
_geom_bond_atom_site_label_2
_geom_bond_distance
Cu1 O3 2.026(2)
Cu1 N4 2.702(3)
Cu1 N5 2.033(3)
Cu1 N6 2.130(3)
Cu1 Cl1 2.2394(8)
Cu1 Ni1 3.6973(6)
Ni1 O3 1.895(2)
Ni1 N1 1.908(3)
Ni1 N2 1.824(2)
Ni1 N3 1.912(3)
O1 C1 1.236(4)
O2 C7 1.234(4)
O3 H3 0.818(10)
O4 C4 1.345(4)
O4 C29 1.447(4)
N1 C1 1.351(4)
N1 C27 1.414(4)
N2 C2 1.329(4)
N2 C6 1.345(4)
N3 C7 1.353(4)
N3 C8 1.419(4)
N4 C15 1.474(5)
N4 C16 1.487(4)
N4 C14 1.491(4)
N5 C18 1.486(5)
N5 C19 1.489(5)
N5 C17 1.497(4)
N6 C21 1.481(5)
N6 C20 1.496(4)
N6 C22 1.508(4)
C1 C2 1.503(5)
C2 C3 1.385(4)
C3 C4 1.401(5)
C3 H3A 0.9500
C4 C5 1.407(4)
C5 C6 1.379(4)
C5 H5A 0.9500
C6 C7 1.509(4)
C8 C13 1.391(4)
C8 C9 1.401(4)
C9 C10 1.387(5)
C9 H9A 0.9500
C10 C11 1.387(5)
C10 H10A 0.9500
C11 C12 1.393(5)
C11 H11A 0.9500
C12 C13 1.389(4)
C12 C14 1.504(5)
C13 H13A 0.9500
C14 H14A 0.9900
C14 H14B 0.9900
C15 H15A 0.9800
C15 H15B 0.9800
C15 H15C 0.9800
C16 C17 1.499(5)
C16 H16A 0.9900
C16 H16B 0.9900
C17 H17A 0.9900
C17 H17B 0.9900
C18 H18A 0.9800
C18 H18B 0.9800
C18 H18C 0.9800
C19 C20 1.526(5)
C19 H19A 0.9900
C19 H19B 0.9900
C20 H20A 0.9900
C20 H20B 0.9900
C21 H21A 0.9800
C21 H21B 0.9800
C21 H21C 0.9800
C22 C23 1.501(5)
C22 H22A 0.9900
C22 H22B 0.9900
C23 C24 1.389(5)
C23 C28 1.391(4)
C24 C25 1.385(5)
C24 H24A 0.9500
C25 C26 1.387(5)
C25 H25A 0.9500
C26 C27 1.397(5)
C26 H26A 0.9500
C27 C28 1.393(5)
C28 H28A 0.9500
C29 C30 1.519(5)
C29 H29A 0.9900
C29 H29B 0.9900
C30 C31 1.510(5)
C30 C32 1.522(5)
C30 H30A 1.0000
C31 H31A 0.9800
C31 H31B 0.9800
C31 H31C 0.9800
C32 H32A 0.9800
C32 H32B 0.9800
C32 H32C 0.9800
O5 C33 1.279(8)
N7 C33 1.344(8)
N7 C34 1.438(7)
N7 C35 1.447(8)
C33 H33A 0.9500
C34 H34A 0.9800
C34 H34B 0.9800
C34 H34C 0.9800
C35 H35A 0.9800
C35 H35B 0.9800
C35 H35C 0.9800
C33' H33B 0.9500
C34' H34D 0.9800
C34' H34E 0.9800
C34' H34F 0.9800
C35' H35D 0.9800
C35' H35E 0.9800
C35' H35F 0.9800

loop_
_geom_torsion_atom_site_label_1
_geom_torsion_atom_site_label_2
_geom_torsion_atom_site_label_3
_geom_torsion_atom_site_label_4
_geom_torsion
N2 Ni1 O3 Cu1 155.7(16)
N1 Ni1 O3 Cu1 74.1(2)
N3 Ni1 O3 Cu1 -109.0(2)
N5 Cu1 O3 Ni1 -163.1(2)
N6 Cu1 O3 Ni1 -80.7(2)
Cl1 Cu1 O3 Ni1 28.2(2)
N2 Ni1 N1 C1 -5.4(2)
O3 Ni1 N1 C1 171.0(2)
N3 Ni1 N1 C1 2.5(6)
N2 Ni1 N1 C27 176.2(3)
O3 Ni1 N1 C27 -7.3(3)
N3 Ni1 N1 C27 -175.9(3)
O3 Ni1 N2 C2 -78.9(17)
N1 Ni1 N2 C2 3.2(2)
N3 Ni1 N2 C2 -174.7(2)
O3 Ni1 N2 C6 97.4(17)
N1 Ni1 N2 C6 179.6(2)
N3 Ni1 N2 C6 1.7(2)
N2 Ni1 N3 C7 -0.5(2)
O3 Ni1 N3 C7 -176.8(2)
N1 Ni1 N3 C7 -8.3(5)
N2 Ni1 N3 C8 170.2(2)
O3 Ni1 N3 C8 -6.2(2)
N1 Ni1 N3 C8 162.4(4)
O3 Cu1 N5 C18 46.4(2)
N6 Cu1 N5 C18 -96.4(2)
Cl1 Cu1 N5 C18 174.4(3)
O3 Cu1 N5 C19 165.1(2)
N6 Cu1 N5 C19 22.3(2)
Cl1 Cu1 N5 C19 -66.8(4)
O3 Cu1 N5 C17 -73.6(2)
N6 Cu1 N5 C17 143.5(2)
Cl1 Cu1 N5 C17 54.4(5)
O3 Cu1 N6 C21 162.2(2)
N5 Cu1 N6 C21 -114.0(2)
Cl1 Cu1 N6 C21 51.7(2)
O3 Cu1 N6 C20 -77.3(3)
N5 Cu1 N6 C20 6.5(2)
Cl1 Cu1 N6 C20 172.2(2)
O3 Cu1 N6 C22 41.4(3)
N5 Cu1 N6 C22 125.2(2)
Cl1 Cu1 N6 C22 -69.0(2)
C27 N1 C1 O1 2.0(5)
Ni1 N1 C1 O1 -176.4(3)
C27 N1 C1 C2 -175.5(3)
Ni1 N1 C1 C2 6.0(3)
C6 N2 C2 C3 3.9(4)
Ni1 N2 C2 C3 -179.8(2)
C6 N2 C2 C1 -177.0(3)
Ni1 N2 C2 C1 -0.7(3)
O1 C1 C2 N2 178.8(3)
N1 C1 C2 N2 -3.4(4)
O1 C1 C2 C3 -2.1(5)
N1 C1 C2 C3 175.6(3)
N2 C2 C3 C4 -0.4(5)
C1 C2 C3 C4 -179.4(3)
C29 O4 C4 C3 -4.0(4)
C29 O4 C4 C5 176.7(3)
C2 C3 C4 O4 177.0(3)
C2 C3 C4 C5 -3.7(4)
O4 C4 C5 C6 -176.2(3)
C3 C4 C5 C6 4.5(4)
C2 N2 C6 C5 -3.1(4)
Ni1 N2 C6 C5 -179.3(2)
C2 N2 C6 C7 173.9(3)
Ni1 N2 C6 C7 -2.4(3)
C4 C5 C6 N2 -1.1(4)
C4 C5 C6 C7 -177.5(3)
C8 N3 C7 O2 7.9(5)
Ni1 N3 C7 O2 178.7(3)
C8 N3 C7 C6 -171.5(2)
Ni1 N3 C7 C6 -0.6(3)
N2 C6 C7 O2 -177.6(3)
C5 C6 C7 O2 -0.9(5)
N2 C6 C7 N3 1.8(3)
C5 C6 C7 N3 178.5(3)
C7 N3 C8 C13 -134.3(3)
Ni1 N3 C8 C13 55.4(3)
C7 N3 C8 C9 52.7(4)
Ni1 N3 C8 C9 -117.7(3)
C13 C8 C9 C10 -1.9(5)
N3 C8 C9 C10 171.0(3)
C8 C9 C10 C11 -0.5(5)
C9 C10 C11 C12 1.3(5)
C10 C11 C12 C13 0.3(5)
C10 C11 C12 C14 -177.9(3)
C11 C12 C13 C8 -2.8(5)
C14 C12 C13 C8 175.5(3)
C9 C8 C13 C12 3.6(5)
N3 C8 C13 C12 -169.7(3)
C15 N4 C14 C12 176.0(3)
C16 N4 C14 C12 -63.5(4)
C13 C12 C14 N4 -76.3(4)
C11 C12 C14 N4 101.8(4)
C15 N4 C16 C17 -132.5(3)
C14 N4 C16 C17 110.3(3)
C18 N5 C17 C16 179.0(3)
C19 N5 C17 C16 58.6(4)
Cu1 N5 C17 C16 -58.7(3)
N4 C16 C17 N5 49.0(4)
C18 N5 C19 C20 72.3(3)
C17 N5 C19 C20 -168.4(3)
Cu1 N5 C19 C20 -47.8(3)
C21 N6 C20 C19 89.6(3)
C22 N6 C20 C19 -153.0(3)
Cu1 N6 C20 C19 -33.8(3)
N5 C19 C20 N6 56.2(4)
C21 N6 C22 C23 -172.4(3)
C20 N6 C22 C23 68.7(3)
Cu1 N6 C22 C23 -47.6(3)
N6 C22 C23 C24 -98.8(3)
N6 C22 C23 C28 77.2(3)
C28 C23 C24 C25 -2.8(4)
C22 C23 C24 C25 173.2(3)
C23 C24 C25 C26 0.2(5)
C24 C25 C26 C27 1.1(5)
C25 C26 C27 C28 0.1(4)
C25 C26 C27 N1 -177.5(3)
C1 N1 C27 C28 130.8(3)
Ni1 N1 C27 C28 -50.9(4)
C1 N1 C27 C26 -51.6(4)
Ni1 N1 C27 C26 126.7(3)
C24 C23 C28 C27 4.0(4)
C22 C23 C28 C27 -172.1(3)
C26 C27 C28 C23 -2.7(4)
N1 C27 C28 C23 175.0(3)
C4 O4 C29 C30 -179.5(3)
O4 C29 C30 C31 64.3(4)
O4 C29 C30 C32 -173.0(3)
C34 N7 C33 O5 -17.2(11)
C35 N7 C33 O5 -174.6(7)
